data_4130962
loop_
_publ_author_name
'Shen, Tao'
'Zhang, Yiqun'
'Liang, Yu-Feng'
'Jiao, Ning'

_publ_section_title
;
 Direct Tryptophols Synthesis from 2-Vinylanilines and Alkynes via C\\tb C
 Triple Bond Cleavage and Dioxygen Activation.
;
_journal_issue 40
_journal_name_full 'Journal of the American Chemical Society'
_journal_page_first 13147
_journal_page_last 13150
_journal_paper_doi 10.1021/jacs.6b08094
_journal_volume 138
_journal_year 2016
_chemical_formula_sum 'C21 H21 N O7 S'
_chemical_formula_weight 431.45
_space_group_IT_number 14
_space_group_name_Hall '-P 2yn'
_space_group_name_H-M_alt 'P 1 21/n 1'
_symmetry_cell_setting monoclinic
_symmetry_space_group_name_H-M 'P 1 21/n 1'
_atom_sites_solution_hydrogens geom
_atom_sites_solution_primary direct
_atom_sites_solution_secondary difmap
_audit_creation_method SHELXL-97
_cell_angle_alpha 90.00
_cell_angle_beta 107.4820(10)
_cell_angle_gamma 90.00
_cell_formula_units_Z 4
_cell_length_a 11.7697(4)
_cell_length_b 14.8198(5)
_cell_length_c 13.0749(4)
_cell_measurement_reflns_used 5074
_cell_measurement_temperature 296(2)
_cell_measurement_theta_max 22.05
_cell_measurement_theta_min 2.46
_cell_volume 2175.25(12)
_computing_structure_refinement 'SHELXL-97 (Sheldrick, 2008)'
_computing_structure_solution 'SHELXS-97 (Sheldrick, 2008)'
_diffrn_ambient_temperature 296(2)
_diffrn_measured_fraction_theta_full 1.000
_diffrn_measured_fraction_theta_max 1.000
_diffrn_measurement_device_type 'Bruker Smart Apex II'
_diffrn_radiation_monochromator graphite
_diffrn_radiation_source 'fine-focus sealed tube'
_diffrn_radiation_type MoK\a
_diffrn_radiation_wavelength 0.71073
_diffrn_reflns_av_R_equivalents 0.0422
_diffrn_reflns_av_sigmaI/netI 0.0269
_diffrn_reflns_limit_h_max 13
_diffrn_reflns_limit_h_min -11
_diffrn_reflns_limit_k_max 17
_diffrn_reflns_limit_k_min -17
_diffrn_reflns_limit_l_max 15
_diffrn_reflns_limit_l_min -15
_diffrn_reflns_number 25083
_diffrn_reflns_theta_full 25.00
_diffrn_reflns_theta_max 25.00
_diffrn_reflns_theta_min 2.04
_exptl_absorpt_coefficient_mu 0.190
_exptl_absorpt_correction_T_max 0.9720
_exptl_absorpt_correction_T_min 0.9347
_exptl_absorpt_correction_type multi-scan
_exptl_absorpt_process_details sadabs
_exptl_crystal_colour colorless
_exptl_crystal_density_diffrn 1.317
_exptl_crystal_density_method 'not measured'
_exptl_crystal_description block
_exptl_crystal_F_000 904
_exptl_crystal_size_max 0.36
_exptl_crystal_size_mid 0.32
_exptl_crystal_size_min 0.15
_refine_diff_density_max 0.227
_refine_diff_density_min -0.273
_refine_diff_density_rms 0.039
_refine_ls_extinction_method none
_refine_ls_goodness_of_fit_ref 1.034
_refine_ls_hydrogen_treatment constr
_refine_ls_matrix_type full
_refine_ls_number_parameters 271
_refine_ls_number_reflns 3835
_refine_ls_number_restraints 0
_refine_ls_restrained_S_all 1.034
_refine_ls_R_factor_all 0.0636
_refine_ls_R_factor_gt 0.0429
_refine_ls_shift/su_max 0.001
_refine_ls_shift/su_mean 0.000
_refine_ls_structure_factor_coef Fsqd
_refine_ls_weighting_details 'calc w=1/[\s^2^(Fo^2^)+(0.0588P)^2^+0.7450P] where P=(Fo^2^+2Fc^2^)/3'
_refine_ls_weighting_scheme calc
_refine_ls_wR_factor_gt 0.1103
_refine_ls_wR_factor_ref 0.1239
_reflns_number_gt 2856
_reflns_number_total 3835
_reflns_threshold_expression >2sigma(I)
_cod_data_source_file ja6b08094_si_002.cif
_cod_data_source_block z
_cod_depositor_comments
;
The following automatic conversions were performed:

data item '_symmetry_cell_setting' value 'Monoclinic' was changed to
'monoclinic' in accordance with the
/home/saulius/struct/COD-crude-data/automatic-downloads/DataCite-retrospective/ACS/depositions/lib/dictionaries/cif_core.dic
dictionary named 'cif_core.dic' version 2.4.2 last updated on
2011-04-26.

Automatic conversion script
Id: cif_fix_values 6909 2019-04-08 15:41:33Z antanas 
;
_cod_original_sg_symbol_H-M P2(1)/n
_cod_database_code 4130962

loop_
_symmetry_equiv_pos_as_xyz
'x, y, z'
'-x+1/2, y+1/2, -z+1/2'
'-x, -y, -z'
'x-1/2, -y-1/2, z-1/2'

loop_
_atom_site_label
_atom_site_type_symbol
_atom_site_fract_x
_atom_site_fract_y
_atom_site_fract_z
_atom_site_U_iso_or_equiv
_atom_site_adp_type
_atom_site_occupancy
_atom_site_symmetry_multiplicity
_atom_site_calc_flag
_atom_site_refinement_flags
S1 S 0.53741(5) 0.15352(4) 0.69873(5) 0.0522(2) Uani 1 1 d .
O1 O 0.45580(17) 0.08069(12) 0.67234(15) 0.0765(6) Uani 1 1 d .
O2 O 0.61050(17) 0.17361(13) 0.63300(14) 0.0700(5) Uani 1 1 d .
O3 O 0.84801(18) 0.07074(16) 0.8327(2) 0.1008(8) Uani 1 1 d .
O4 O 0.91362(17) 0.21189(16) 0.86965(19) 0.0936(7) Uani 1 1 d .
O5 O 0.63739(17) 0.49113(11) 0.96277(16) 0.0744(5) Uani 1 1 d .
O6 O 0.75890(15) 0.38602(10) 0.93198(14) 0.0589(4) Uani 1 1 d .
O7 O 0.61974(13) 0.12868(10) 0.81507(12) 0.0512(4) Uani 1 1 d .
N1 N 0.50248(18) 0.35598(12) 1.02116(15) 0.0526(5) Uani 1 1 d .
H1D H 0.4722 0.4086 1.0224 0.063 Uiso 1 1 calc R
C1 C 0.2865(3) 0.4967(2) 0.7554(3) 0.0990(11) Uani 1 1 d .
H1A H 0.3250 0.5474 0.7341 0.148 Uiso 1 1 calc R
H1B H 0.2881 0.5040 0.8288 0.148 Uiso 1 1 calc R
H1C H 0.2054 0.4933 0.7105 0.148 Uiso 1 1 calc R
C2 C 0.3513(2) 0.41089(19) 0.7440(2) 0.0646(7) Uani 1 1 d .
C3 C 0.4491(2) 0.41293(18) 0.7066(2) 0.0674(7) Uani 1 1 d .
H3A H 0.4771 0.4681 0.6905 0.081 Uiso 1 1 calc R
C4 C 0.5054(2) 0.33538(17) 0.6929(2) 0.0585(6) Uani 1 1 d .
H4A H 0.5708 0.3381 0.6671 0.070 Uiso 1 1 calc R
C5 C 0.46512(19) 0.25266(16) 0.71732(17) 0.0480(5) Uani 1 1 d .
C6 C 0.3695(2) 0.24872(19) 0.7567(2) 0.0598(6) Uani 1 1 d .
H6A H 0.3433 0.1936 0.7750 0.072 Uiso 1 1 calc R
C7 C 0.3124(2) 0.3282(2) 0.7690(2) 0.0673(7) Uani 1 1 d .
H7A H 0.2467 0.3257 0.7946 0.081 Uiso 1 1 calc R
C8 C 0.6036(2) 0.33809(14) 0.99294(17) 0.0463(5) Uani 1 1 d .
C9 C 0.62661(19) 0.24657(14) 1.00130(16) 0.0440(5) Uani 1 1 d .
C10 C 0.5338(2) 0.20721(15) 1.03553(17) 0.0485(5) Uani 1 1 d .
C11 C 0.5078(3) 0.11863(17) 1.0595(2) 0.0665(7) Uani 1 1 d .
H11A H 0.5565 0.0709 1.0530 0.080 Uiso 1 1 calc R
C12 C 0.4102(3) 0.1039(2) 1.0923(3) 0.0849(9) Uani 1 1 d .
H12A H 0.3926 0.0455 1.1089 0.102 Uiso 1 1 calc R
C13 C 0.3357(3) 0.1751(2) 1.1016(3) 0.0850(9) Uani 1 1 d .
H13A H 0.2692 0.1626 1.1237 0.102 Uiso 1 1 calc R
C14 C 0.3576(2) 0.26203(19) 1.0794(2) 0.0683(7) Uani 1 1 d .
H14A H 0.3076 0.3089 1.0857 0.082 Uiso 1 1 calc R
C15 C 0.4576(2) 0.27744(16) 1.04695(18) 0.0519(6) Uani 1 1 d .
C16 C 0.6666(2) 0.41291(16) 0.96180(19) 0.0526(6) Uani 1 1 d .
C17 C 0.8296(3) 0.45586(19) 0.9021(3) 0.0763(8) Uani 1 1 d .
H17A H 0.8934 0.4285 0.8816 0.114 Uiso 1 1 calc R
H17B H 0.8620 0.4953 0.9621 0.114 Uiso 1 1 calc R
H17C H 0.7801 0.4900 0.8430 0.114 Uiso 1 1 calc R
C18 C 0.7291(2) 0.19739(16) 0.98143(17) 0.0498(6) Uani 1 1 d .
H18A H 0.7348 0.1379 1.0135 0.060 Uiso 1 1 calc R
H18B H 0.8021 0.2295 1.0169 0.060 Uiso 1 1 calc R
C19 C 0.71884(18) 0.18718(15) 0.86332(17) 0.0462(5) Uani 1 1 d .
H19A H 0.7046 0.2464 0.8285 0.055 Uiso 1 1 calc R
C20 C 0.8324(2) 0.1473(2) 0.8511(2) 0.0630(7) Uani 1 1 d .
C21 C 1.0324(3) 0.1866(4) 0.8685(4) 0.1429(18) Uani 1 1 d .
H21A H 1.0829 0.2389 0.8824 0.214 Uiso 1 1 calc R
H21B H 1.0286 0.1621 0.7996 0.214 Uiso 1 1 calc R
H21C H 1.0643 0.1420 0.9229 0.214 Uiso 1 1 calc R

loop_
_atom_site_aniso_label
_atom_site_aniso_U_11
_atom_site_aniso_U_22
_atom_site_aniso_U_33
_atom_site_aniso_U_23
_atom_site_aniso_U_13
_atom_site_aniso_U_12
S1 0.0469(3) 0.0572(4) 0.0503(3) -0.0081(3) 0.0111(3) 0.0004(3)
O1 0.0687(12) 0.0657(12) 0.0866(13) -0.0215(10) 0.0106(10) -0.0148(9)
O2 0.0712(12) 0.0854(13) 0.0627(11) -0.0052(9) 0.0342(9) 0.0061(10)
O3 0.0701(14) 0.0921(17) 0.137(2) -0.0380(14) 0.0269(13) 0.0238(12)
O4 0.0546(12) 0.1092(17) 0.1270(19) -0.0263(14) 0.0423(12) -0.0091(12)
O5 0.0875(13) 0.0424(10) 0.1076(15) -0.0017(9) 0.0507(12) 0.0030(9)
O6 0.0582(10) 0.0465(9) 0.0790(12) -0.0026(8) 0.0309(9) -0.0039(8)
O7 0.0492(9) 0.0433(8) 0.0574(10) -0.0010(7) 0.0105(7) 0.0005(7)
N1 0.0619(12) 0.0410(11) 0.0622(12) -0.0052(9) 0.0300(10) 0.0054(9)
C1 0.093(2) 0.086(2) 0.109(3) -0.0261(19) 0.016(2) 0.0269(19)
C2 0.0559(16) 0.0671(17) 0.0615(16) -0.0098(13) 0.0037(13) 0.0087(13)
C3 0.0595(16) 0.0558(16) 0.0789(18) 0.0008(13) 0.0087(14) -0.0026(13)
C4 0.0422(13) 0.0655(16) 0.0654(16) 0.0035(12) 0.0123(11) -0.0011(12)
C5 0.0381(12) 0.0578(14) 0.0448(12) 0.0012(10) 0.0074(10) -0.0014(10)
C6 0.0500(14) 0.0707(17) 0.0588(15) 0.0067(12) 0.0165(12) -0.0002(12)
C7 0.0513(15) 0.092(2) 0.0621(16) -0.0020(14) 0.0219(12) 0.0107(15)
C8 0.0505(13) 0.0448(12) 0.0451(12) -0.0046(9) 0.0167(10) 0.0019(10)
C9 0.0466(12) 0.0444(12) 0.0398(11) -0.0006(9) 0.0113(10) 0.0046(10)
C10 0.0538(14) 0.0464(13) 0.0459(12) 0.0012(10) 0.0158(10) 0.0026(11)
C11 0.0770(18) 0.0465(14) 0.0803(18) 0.0095(13) 0.0301(15) 0.0053(13)
C12 0.094(2) 0.0631(18) 0.110(2) 0.0147(17) 0.049(2) -0.0120(17)
C13 0.082(2) 0.085(2) 0.105(2) 0.0106(18) 0.0536(19) -0.0078(18)
C14 0.0694(18) 0.0705(18) 0.0758(18) 0.0001(14) 0.0383(15) 0.0030(14)
C15 0.0583(14) 0.0511(14) 0.0508(13) -0.0016(10) 0.0233(11) 0.0020(11)
C16 0.0593(15) 0.0434(13) 0.0583(14) -0.0065(11) 0.0229(12) 0.0012(11)
C17 0.0744(18) 0.0656(17) 0.099(2) 0.0101(15) 0.0412(17) -0.0141(15)
C18 0.0504(13) 0.0498(13) 0.0467(12) 0.0016(10) 0.0105(10) 0.0108(11)
C19 0.0410(12) 0.0442(12) 0.0520(13) -0.0056(10) 0.0118(10) 0.0035(10)
C20 0.0508(15) 0.0771(19) 0.0584(15) -0.0153(13) 0.0122(12) 0.0072(14)
C21 0.0518(19) 0.210(5) 0.180(4) -0.036(4) 0.054(2) -0.004(3)

loop_
_atom_type_symbol
_atom_type_description
_atom_type_scat_dispersion_real
_atom_type_scat_dispersion_imag
_atom_type_scat_source
C C 0.0033 0.0016 'International Tables Vol C Tables 4.2.6.8 and 6.1.1.4'
H H 0.0000 0.0000 'International Tables Vol C Tables 4.2.6.8 and 6.1.1.4'
N N 0.0061 0.0033 'International Tables Vol C Tables 4.2.6.8 and 6.1.1.4'
O O 0.0106 0.0060 'International Tables Vol C Tables 4.2.6.8 and 6.1.1.4'
S S 0.1246 0.1234 'International Tables Vol C Tables 4.2.6.8 and 6.1.1.4'

loop_
_geom_angle_atom_site_label_1
_geom_angle_atom_site_label_2
_geom_angle_atom_site_label_3
_geom_angle
O1 S1 O2 120.18(12)
O1 S1 O7 103.38(10)
O2 S1 O7 108.89(10)
O1 S1 C5 110.54(11)
O2 S1 C5 108.44(11)
O7 S1 C5 104.16(9)
C20 O4 C21 117.2(3)
C16 O6 C17 116.90(19)
C19 O7 S1 117.60(14)
C15 N1 C8 109.46(18)
C15 N1 H1D 125.3
C8 N1 H1D 125.3
C2 C1 H1A 109.5
C2 C1 H1B 109.5
H1A C1 H1B 109.5
C2 C1 H1C 109.5
H1A C1 H1C 109.5
H1B C1 H1C 109.5
C3 C2 C7 118.4(2)
C3 C2 C1 121.0(3)
C7 C2 C1 120.6(3)
C4 C3 C2 121.2(3)
C4 C3 H3A 119.4
C2 C3 H3A 119.4
C3 C4 C5 120.1(2)
C3 C4 H4A 120.0
C5 C4 H4A 120.0
C6 C5 C4 120.0(2)
C6 C5 S1 120.25(19)
C4 C5 S1 119.74(18)
C5 C6 C7 119.2(3)
C5 C6 H6A 120.4
C7 C6 H6A 120.4
C2 C7 C6 121.2(2)
C2 C7 H7A 119.4
C6 C7 H7A 119.4
N1 C8 C9 109.5(2)
N1 C8 C16 118.84(19)
C9 C8 C16 131.7(2)
C8 C9 C10 106.06(19)
C8 C9 C18 127.8(2)
C10 C9 C18 126.1(2)
C11 C10 C15 118.5(2)
C11 C10 C9 133.8(2)
C15 C10 C9 107.6(2)
C12 C11 C10 118.8(3)
C12 C11 H11A 120.6
C10 C11 H11A 120.6
C11 C12 C13 121.1(3)
C11 C12 H12A 119.5
C13 C12 H12A 119.5
C14 C13 C12 122.1(3)
C14 C13 H13A 119.0
C12 C13 H13A 119.0
C13 C14 C15 117.0(3)
C13 C14 H14A 121.5
C15 C14 H14A 121.5
N1 C15 C14 130.2(2)
N1 C15 C10 107.4(2)
C14 C15 C10 122.5(2)
O5 C16 O6 123.6(2)
O5 C16 C8 123.8(2)
O6 C16 C8 112.64(19)
O6 C17 H17A 109.5
O6 C17 H17B 109.5
H17A C17 H17B 109.5
O6 C17 H17C 109.5
H17A C17 H17C 109.5
H17B C17 H17C 109.5
C9 C18 C19 113.74(17)
C9 C18 H18A 108.8
C19 C18 H18A 108.8
C9 C18 H18B 108.8
C19 C18 H18B 108.8
H18A C18 H18B 107.7
O7 C19 C20 110.12(18)
O7 C19 C18 108.17(18)
C20 C19 C18 110.08(18)
O7 C19 H19A 109.5
C20 C19 H19A 109.5
C18 C19 H19A 109.5
O3 C20 O4 125.6(3)
O3 C20 C19 126.2(3)
O4 C20 C19 108.1(2)
O4 C21 H21A 109.5
O4 C21 H21B 109.5
H21A C21 H21B 109.5
O4 C21 H21C 109.5
H21A C21 H21C 109.5
H21B C21 H21C 109.5

loop_
_geom_bond_atom_site_label_1
_geom_bond_atom_site_label_2
_geom_bond_distance
S1 O1 1.4168(18)
S1 O2 1.4182(18)
S1 O7 1.5821(16)
S1 C5 1.751(2)
O3 C20 1.186(3)
O4 C20 1.323(3)
O4 C21 1.452(4)
O5 C16 1.210(3)
O6 C16 1.322(3)
O6 C17 1.453(3)
O7 C19 1.438(3)
N1 C15 1.362(3)
N1 C8 1.374(3)
N1 H1D 0.8600
C1 C2 1.513(4)
C1 H1A 0.9600
C1 H1B 0.9600
C1 H1C 0.9600
C2 C3 1.379(4)
C2 C7 1.381(4)
C3 C4 1.366(3)
C3 H3A 0.9300
C4 C5 1.386(3)
C4 H4A 0.9300
C5 C6 1.373(3)
C6 C7 1.390(4)
C6 H6A 0.9300
C7 H7A 0.9300
C8 C9 1.381(3)
C8 C16 1.458(3)
C9 C10 1.423(3)
C9 C18 1.497(3)
C10 C11 1.405(3)
C10 C15 1.411(3)
C11 C12 1.360(4)
C11 H11A 0.9300
C12 C13 1.400(4)
C12 H12A 0.9300
C13 C14 1.362(4)
C13 H13A 0.9300
C14 C15 1.385(3)
C14 H14A 0.9300
C17 H17A 0.9600
C17 H17B 0.9600
C17 H17C 0.9600
C18 C19 1.520(3)
C18 H18A 0.9700
C18 H18B 0.9700
C19 C20 1.513(3)
C19 H19A 0.9800
C21 H21A 0.9600
C21 H21B 0.9600
C21 H21C 0.9600

loop_
_geom_torsion_atom_site_label_1
_geom_torsion_atom_site_label_2
_geom_torsion_atom_site_label_3
_geom_torsion_atom_site_label_4
_geom_torsion
O1 S1 O7 C19 176.00(15)
O2 S1 O7 C19 47.13(17)
C5 S1 O7 C19 -68.41(17)
C7 C2 C3 C4 1.0(4)
C1 C2 C3 C4 -177.8(3)
C2 C3 C4 C5 -0.5(4)
C3 C4 C5 C6 -0.9(4)
C3 C4 C5 S1 179.66(19)
O1 S1 C5 C6 31.4(2)
O2 S1 C5 C6 165.14(18)
O7 S1 C5 C6 -79.0(2)
O1 S1 C5 C4 -149.07(19)
O2 S1 C5 C4 -15.4(2)
O7 S1 C5 C4 100.48(19)
C4 C5 C6 C7 1.6(4)
S1 C5 C6 C7 -178.91(18)
C3 C2 C7 C6 -0.2(4)
C1 C2 C7 C6 178.6(2)
C5 C6 C7 C2 -1.1(4)
C15 N1 C8 C9 -0.6(3)
C15 N1 C8 C16 179.8(2)
N1 C8 C9 C10 0.5(2)
C16 C8 C9 C10 179.9(2)
N1 C8 C9 C18 -178.2(2)
C16 C8 C9 C18 1.3(4)
C8 C9 C10 C11 -179.1(3)
C18 C9 C10 C11 -0.4(4)
C8 C9 C10 C15 -0.2(2)
C18 C9 C10 C15 178.5(2)
C15 C10 C11 C12 0.2(4)
C9 C10 C11 C12 179.1(3)
C10 C11 C12 C13 0.5(5)
C11 C12 C13 C14 -0.6(5)
C12 C13 C14 C15 0.0(5)
C8 N1 C15 C14 -179.7(2)
C8 N1 C15 C10 0.5(2)
C13 C14 C15 N1 -179.0(3)
C13 C14 C15 C10 0.8(4)
C11 C10 C15 N1 178.9(2)
C9 C10 C15 N1 -0.2(2)
C11 C10 C15 C14 -0.9(4)
C9 C10 C15 C14 180.0(2)
C17 O6 C16 O5 1.8(4)
C17 O6 C16 C8 -178.4(2)
N1 C8 C16 O5 2.7(4)
C9 C8 C16 O5 -176.7(2)
N1 C8 C16 O6 -177.10(19)
C9 C8 C16 O6 3.5(4)
C8 C9 C18 C19 -75.3(3)
C10 C9 C18 C19 106.3(2)
S1 O7 C19 C20 -99.35(19)
S1 O7 C19 C18 140.31(15)
C9 C18 C19 O7 -66.6(2)
C9 C18 C19 C20 173.0(2)
C21 O4 C20 O3 -0.7(5)
C21 O4 C20 C19 176.3(3)
O7 C19 C20 O3 -19.4(4)
C18 C19 C20 O3 99.8(3)
O7 C19 C20 O4 163.6(2)
C18 C19 C20 O4 -77.2(3)
